data_9006408
loop_
_publ_author_name
'Muraoka, Y.'
'Kihara, K.'

_publ_section_title
;
 The temperature dependence of the crystal structure of berlinite,
 a quartz-type form of AlPO4
 Sample: T = 366 C
;
_journal_name_full 'Physics and Chemistry of Minerals'
_journal_page_first 243
_journal_page_last 253
_journal_paper_doi 10.1007/s002690050036
_journal_volume 24
_journal_year 1997
_chemical_formula_sum 'Al O4 P'
_chemical_name_mineral Berlinite
_symmetry_space_group_name_H-M 'P 32 2 1'
_cell_angle_alpha 90
_cell_angle_beta 90
_cell_angle_gamma 120
_cell_length_a 4.9799
_cell_length_b 4.9799
_cell_length_c 10.992
_cell_formula_units_Z 3
_cell_volume 236.074
_database_code_amcsd 0007990
_diffrn_ambient_temperature 639.15
_exptl_crystal_density_diffrn 2.573
_cod_original_formula_sum 'Al P O4'
_cod_database_code 9006408

loop_
_space_group_symop_operation_xyz
x,y,z
y,x,1/3-z
-y,x-y,2/3+z
-x,-x+y,-z
-x+y,-x,1/3+z
x-y,-y,2/3-z

loop_
_atom_site_aniso_label
_atom_site_aniso_U_11
_atom_site_aniso_U_22
_atom_site_aniso_U_33
_atom_site_aniso_U_12
_atom_site_aniso_U_13
_atom_site_aniso_U_23
Al 0.01786 0.01297 0.01463 0.00648 0.00014 0.00029
P 0.01794 0.01274 0.01542 0.00637 0.00026 0.00053
O1 0.04261 0.02984 0.03005 0.02316 0.00488 0.01172
O2 0.04194 0.02942 0.03275 0.02447 0.00946 0.01441

loop_
_atom_site_label
_atom_site_fract_x
_atom_site_fract_y
_atom_site_fract_z
_atom_site_U_iso_or_equiv
Al 0.47197 0.00000 0.33333 0.01570
P 0.47297 0.00000 0.83333 0.01600
O1 0.41817 0.28207 0.26579 0.03190
O2 0.41883 0.24777 0.77907 0.03180

loop_
_cod_related_entry_id
_cod_related_entry_database
_cod_related_entry_code
1 AMCSD 0007990
